data_1549901
loop_
_publ_author_name
'Kumada, N.'
'Nakanome, K.'
'Yanagida, S.'
'Takei, T.'
'Fujii, I.'
'Wada, S.'
'Moriyoshi, C.'
'Kuroiwa, Y.'

_publ_section_title
;
 Crystal structure, photocatalytic and dielectric property of ATiM2O8 (A:
 Mg, Zn; M: Nb, Ta)
;
_journal_name_full 'Journal of Asian Ceramic Societies'
_journal_page_first 247
_journal_page_last 253
_journal_volume 6
_journal_year 2018
_chemical_formula_sum 'Nb0.5 O2 Ti0.25 Zn0.25'
_chemical_name_common ZnTiNb2O8
_space_group_IT_number 60
_space_group_name_H-M_alt 'P b c n'
_symmetry_space_group_name_Hall '-P 2n 2ab'
_symmetry_space_group_name_H-M 'P b c n'
_cell_angle_alpha 90
_cell_angle_beta 90
_cell_angle_gamma 90
_cell_formula_units_Z 4
_cell_length_a 4.67138(6)
_cell_length_b 5.65916(7)
_cell_length_c 5.00745(6)
_cell_volume 132.377(3)
_cod_data_source_file ZnTiNb2O8.cif
_cod_data_source_block ZnTiNb2O8
_cod_original_formula_sum 'Zn0.25 Ti0.25 Nb0.5 O2'
_cod_database_code 1549901

loop_
_space_group_symop_operation_xyz
'x, y, z'
'-x, -y, -z'
'-x+1/2, -y+1/2, z+1/2'
'x+1/2, y+1/2, -z+1/2'
'-x, y, -z+1/2'
'x, -y, z+1/2'
'x+1/2, -y+1/2, -z'
'-x+1/2, y+1/2, z'

loop_
_atom_site_label
_atom_site_occupancy
_atom_site_fract_x
_atom_site_fract_y
_atom_site_fract_z
_atom_site_adp_type
_atom_site_B_iso_or_equiv
_atom_site_type_symbol
M1 0.2500 0.000000 0.3223(4) 0.250000 Biso 0.66(2) Zn
M1 0.2500 0.000000 0.3223(4) 0.250000 Biso 0.66(2) Ti
M1 0.5000 0.000000 0.3223(4) 0.250000 Biso 0.66(2) Nb
O 1.0 0.2694(6) 0.1160(5) 0.4209(5) Biso 0.20(7) O
